data_7110658
loop_
_publ_author_name
'Butts, Craig P.'
'Crosby, John'
'Lloyd-Jones, Guy C.'
'Stephen, Susanna C.'

_publ_section_title
;
 Robust and catalytically active mono- and bis-Pd-complexes of the
 &#x2018;Trost modular ligand&#x2019;
;
_journal_issue 17
_journal_name_full 'Chemical Communications'
_journal_page_first 1707
_journal_paper_doi 10.1039/a905851f
_journal_year 1999
_chemical_formula_sum 'C52 H50 F6 N2 O8 P2 Pd2 S2'
_chemical_formula_weight 1283.80
_chemical_name_systematic
; 
 ? 
;
_space_group_IT_number 19
_symmetry_cell_setting orthorhombic
_symmetry_space_group_name_Hall 'P 2ac 2ab'
_symmetry_space_group_name_H-M 'P 21 21 21'
_atom_sites_solution_hydrogens geom
_atom_sites_solution_primary direct
_atom_sites_solution_secondary difmap
_audit_creation_method SHELXL
_cell_angle_alpha 90.00
_cell_angle_beta 90.00
_cell_angle_gamma 90.00
_cell_formula_units_Z 4
_cell_length_a 16.979(2)
_cell_length_b 17.594(3)
_cell_length_c 18.052(3)
_cell_measurement_reflns_used 397
_cell_measurement_temperature 123(2)
_cell_measurement_theta_max 27.5
_cell_measurement_theta_min 1.75
_cell_volume 5392.6(14)
_computing_cell_refinement 'SMART (Siemens, 1995b)'
_computing_data_collection 'SMART (Siemens, 1995b)'
_computing_data_reduction 'SMART (Siemens, 1995b)'
_computing_molecular_graphics 'SHELXTL (Siemens, 1995a)'
_computing_publication_material 'SHELXTL (Siemens, 1995a)'
_computing_structure_refinement 'SHELXTL (Siemens, 1995a)'
_computing_structure_solution 'SHELXTL (Siemens, 1995a)'
_diffrn_ambient_temperature 123(2)
_diffrn_measurement_device 'Siemens SMART Area Detector'
_diffrn_measurement_method '\w rotation with narrow frames'
_diffrn_radiation_monochromator graphite
_diffrn_radiation_source 'fine-focus sealed tube'
_diffrn_radiation_type MoK\a
_diffrn_radiation_wavelength 0.71073
_diffrn_reflns_av_R_equivalents 0.0470
_diffrn_reflns_av_sigmaI/netI 0.0562
_diffrn_reflns_limit_h_max 22
_diffrn_reflns_limit_h_min -22
_diffrn_reflns_limit_k_max 22
_diffrn_reflns_limit_k_min -22
_diffrn_reflns_limit_l_max 23
_diffrn_reflns_limit_l_min -22
_diffrn_reflns_number 40417
_diffrn_reflns_theta_max 27.49
_diffrn_reflns_theta_min 1.62
_exptl_absorpt_coefficient_mu 0.878
_exptl_absorpt_correction_T_max 0.862085
_exptl_absorpt_correction_T_min 0.689167
_exptl_absorpt_correction_type multi-scan
_exptl_crystal_colour Colourless
_exptl_crystal_density_diffrn 1.581
_exptl_crystal_density_method None
_exptl_crystal_description Rectangular
_exptl_crystal_F_000 2592
_exptl_crystal_size_max 0.58
_exptl_crystal_size_mid 0.34
_exptl_crystal_size_min 0.20
_refine_diff_density_max 1.275
_refine_diff_density_min -1.139
_refine_diff_density_rms 0.104
_refine_ls_abs_structure_details 'Flack H D (1983), Acta Cryst. A39, 876-881'
_refine_ls_abs_structure_Flack -0.01(3)
_refine_ls_extinction_method none
_refine_ls_goodness_of_fit_all 1.006
_refine_ls_goodness_of_fit_obs 1.067
_refine_ls_hydrogen_treatment noref
_refine_ls_matrix_type full
_refine_ls_number_parameters 667
_refine_ls_number_reflns 12202
_refine_ls_number_restraints 6
_refine_ls_restrained_S_all 1.008
_refine_ls_restrained_S_obs 1.070
_refine_ls_R_factor_all 0.0699
_refine_ls_R_factor_obs 0.0510
_refine_ls_shift/esd_max 0.001
_refine_ls_shift/esd_mean 0.000
_refine_ls_structure_factor_coef Fsqd
_refine_ls_weighting_details 'w=1/[\s^2^(Fo^2^)+(0.0859P)^2^+0.0000P] where P=(Fo^2^+2Fc^2^)/3'
_refine_ls_weighting_scheme calc
_refine_ls_wR_factor_all 0.1352
_refine_ls_wR_factor_obs 0.1267
_reflns_number_observed 9638
_reflns_number_total 12202
_reflns_observed_criterion >2sigma(I)
_cod_data_source_file 905851fsup1.cif
_cod_data_source_block corrected
_cod_depositor_comments
;
The following automatic conversions were performed:

'_symmetry_cell_setting' value 'Orthorhombic' changed to
'orthorhombic' according to
/home/saulius/struct/CIF-dictionaries/cif_core.dic dictionary named
'cif_core.dic' version 2.4.2 from
2011-04-26.

'_exptl_absorpt_correction_type' value 'multiscan'
changed to 'multi-scan' according to
/home/saulius/struct/CIF-dictionaries/cif_core.dic dictionary named
'cif_core.dic' version 2.4.2 from 2011-04-26.

Automatic conversion script
Id: cif_fix_values 1891 2012-01-12 08:04:46Z andrius 

The following automatic conversions were performed:

'_refine_ls_weighting_scheme' value 'calc
w=1/[\s^2^(Fo^2^)+(0.0859P)^2^+0.0000P] where P=(Fo^2^+2Fc^2^)/3' was
changed to 'calc'. New tag '_refine_ls_weighting_details' was
created. The value of the new tag was set to
'w=1/[\s^2^(Fo^2^)+(0.0859P)^2^+0.0000P] where P=(Fo^2^+2Fc^2^)/3'.

Automatic conversion script
Id: cif_fix_values 3143 2015-03-26 13:38:13Z robertas 
;
_cod_original_cell_volume 5392.7(14)
_cod_original_sg_symbol_H-M P2(1)2(1)2(1)
_cod_database_code 7110658

loop_
_symmetry_equiv_pos_as_xyz
'x, y, z'
'-x+1/2, -y, z+1/2'
'-x, y+1/2, -z+1/2'
'x+1/2, -y+1/2, -z'

loop_
_atom_site_aniso_label
_atom_site_aniso_U_11
_atom_site_aniso_U_22
_atom_site_aniso_U_33
_atom_site_aniso_U_23
_atom_site_aniso_U_13
_atom_site_aniso_U_12
Pd1 0.0368(2) 0.0221(2) 0.0570(3) 0.0047(2) 0.0013(2) 0.0034(2)
P1 0.0422(8) 0.0267(8) 0.0428(9) 0.0043(7) -0.0129(7) 0.0030(6)
S1 0.430(10) 0.073(2) 0.181(4) -0.050(3) 0.210(6) -0.127(4)
Pd2 0.0309(2) 0.0193(2) 0.0371(2) 0.0006(2) -0.0032(2) -0.0006(2)
C2 0.028(3) 0.021(3) 0.048(3) 0.000(2) -0.004(2) 0.004(2)
C3 0.032(3) 0.038(4) 0.056(4) -0.012(3) -0.008(3) 0.001(2)
C4 0.031(3) 0.037(4) 0.095(6) -0.018(4) 0.018(3) -0.012(3)
C5 0.032(3) 0.037(4) 0.058(4) -0.012(3) 0.013(3) -0.008(2)
C6 0.032(3) 0.038(4) 0.042(3) -0.006(3) 0.006(2) -0.002(2)
C7 0.031(3) 0.017(3) 0.042(3) -0.004(2) 0.001(2) 0.000(2)
C8 0.020(2) 0.030(3) 0.040(3) -0.006(3) 0.004(2) 0.000(2)
O9 0.030(2) 0.030(2) 0.062(3) 0.008(2) -0.005(2) -0.008(2)
N10 0.031(2) 0.029(3) 0.037(3) -0.003(2) -0.002(2) 0.000(2)
C11 0.027(2) 0.033(3) 0.036(3) -0.009(3) -0.009(2) 0.001(2)
C12 0.036(3) 0.041(4) 0.046(4) -0.021(3) -0.001(3) 0.001(3)
C13 0.031(3) 0.051(4) 0.055(4) -0.020(3) -0.003(3) 0.006(3)
C14 0.034(3) 0.036(3) 0.073(4) -0.009(4) -0.003(3) 0.010(3)
C15 0.028(3) 0.038(4) 0.048(3) -0.011(3) -0.014(2) 0.002(2)
C16 0.025(2) 0.026(3) 0.038(3) -0.010(3) -0.007(2) 0.002(2)
N17 0.024(2) 0.022(2) 0.041(3) -0.006(2) -0.001(2) 0.002(2)
C18 0.030(2) 0.026(3) 0.031(3) 0.000(2) -0.006(2) 0.001(2)
O19 0.049(2) 0.023(2) 0.036(2) -0.004(2) -0.002(2) -0.006(2)
C20 0.020(2) 0.023(3) 0.043(3) -0.006(2) -0.005(2) -0.001(2)
C21 0.026(2) 0.031(3) 0.040(3) 0.002(3) 0.003(2) -0.010(2)
C22 0.037(3) 0.026(3) 0.061(4) 0.015(3) 0.000(3) 0.005(2)
C23 0.035(3) 0.028(3) 0.053(4) 0.002(3) 0.004(3) 0.005(2)
C24 0.030(2) 0.035(3) 0.042(3) -0.007(3) -0.003(2) 0.001(2)
C25 0.025(2) 0.021(3) 0.041(3) 0.000(2) -0.001(2) 0.002(2)
P26 0.0305(6) 0.0207(7) 0.0347(8) -0.0014(6) -0.0037(5) 0.0024(5)
C31 0.066(4) 0.035(3) 0.033(3) -0.004(3) -0.008(3) 0.003(3)
C32 0.172(11) 0.076(7) 0.041(4) -0.001(4) 0.036(6) -0.003(7)
C33 0.172(13) 0.135(12) 0.059(6) -0.041(8) 0.045(8) -0.031(11)
C34 0.082(6) 0.093(8) 0.081(7) -0.062(6) 0.004(5) 0.014(6)
C35 0.054(4) 0.043(4) 0.124(8) -0.025(5) -0.025(6) 0.013(4)
C36 0.037(3) 0.029(3) 0.059(4) -0.006(3) 0.002(3) -0.005(3)
C41 0.064(4) 0.049(4) 0.065(5) 0.018(4) -0.032(4) -0.012(4)
C42 0.056(4) 0.050(4) 0.087(6) 0.023(4) -0.030(4) 0.001(3)
C43 0.072(5) 0.064(6) 0.104(8) 0.026(5) -0.043(5) -0.001(4)
C44 0.117(8) 0.064(6) 0.064(5) 0.018(5) -0.040(5) -0.015(6)
C45 0.088(6) 0.081(7) 0.082(6) -0.015(6) -0.030(5) -0.021(5)
C46 0.098(6) 0.051(5) 0.067(5) 0.005(4) -0.041(5) 0.000(5)
C51 0.037(3) 0.025(3) 0.042(3) -0.007(3) -0.012(2) 0.003(2)
C52 0.033(3) 0.043(4) 0.061(4) -0.008(3) -0.008(3) 0.004(2)
C53 0.026(3) 0.061(5) 0.082(5) -0.016(4) -0.013(3) 0.012(3)
C54 0.029(3) 0.076(6) 0.065(5) -0.025(4) -0.005(3) -0.003(3)
C55 0.040(3) 0.056(4) 0.059(4) -0.002(4) -0.005(3) -0.015(3)
C56 0.028(3) 0.041(4) 0.069(5) 0.004(3) -0.005(3) -0.003(2)
C61 0.050(3) 0.030(3) 0.038(3) 0.000(3) -0.001(3) 0.011(3)
C62 0.047(4) 0.042(4) 0.046(4) 0.002(3) 0.010(3) 0.011(3)
C63 0.088(6) 0.047(5) 0.053(5) 0.007(4) 0.022(4) 0.018(4)
C64 0.144(9) 0.051(5) 0.039(4) -0.002(4) 0.008(5) 0.036(6)
C65 0.139(9) 0.053(5) 0.040(4) -0.006(4) -0.010(5) -0.006(6)
C66 0.085(5) 0.040(4) 0.037(4) -0.006(3) -0.008(3) -0.004(4)
C71 0.103(7) 0.040(4) 0.074(6) 0.025(4) 0.002(5) 0.018(4)
C72 0.085(6) 0.040(5) 0.111(9) 0.027(5) -0.003(6) -0.011(4)
C73 0.073(5) 0.025(4) 0.140(10) 0.003(5) -0.007(6) -0.006(4)
C81 0.079(5) 0.032(4) 0.056(4) 0.016(3) -0.007(4) -0.006(4)
C82 0.304(20) 0.041(5) 0.064(7) 0.014(5) -0.016(9) -0.074(9)
C83 0.097(6) 0.034(4) 0.052(5) -0.003(3) -0.005(4) -0.034(4)
S90 0.0552(10) 0.0365(9) 0.0578(11) 0.0044(8) -0.0102(8) -0.0011(8)
C91 0.080(5) 0.042(4) 0.064(5) -0.005(4) 0.016(4) 0.010(4)
F92 0.096(4) 0.092(4) 0.096(4) 0.025(3) 0.004(3) 0.040(3)
F93 0.147(5) 0.052(3) 0.080(3) -0.017(3) 0.034(3) -0.028(3)
F94 0.084(3) 0.078(4) 0.112(4) 0.000(3) 0.036(3) 0.001(3)
O95 0.132(6) 0.070(4) 0.088(5) 0.019(4) -0.057(5) -0.024(4)
O96 0.056(3) 0.054(3) 0.082(4) 0.014(3) 0.009(3) 0.001(3)
O97 0.060(3) 0.035(3) 0.061(3) -0.007(2) -0.001(2) -0.012(2)
O101 0.073(4) 0.060(4) 0.205(9) 0.060(5) 0.044(5) -0.002(3)
F101 0.242(12) 0.211(11) 0.234(12) 0.014(10) 0.174(11) 0.045(10)
C101 0.541(43) 0.272(24) 0.267(23) -0.231(21) 0.353(29) -0.364(30)
F102 0.091(5) 0.120(7) 0.406(18) 0.024(9) -0.011(7) -0.066(5)
O102 0.256(17) 0.379(28) 0.403(30) -0.259(25) 0.178(20) -0.241(19)
F103 0.433(22) 0.140(9) 0.515(26) 0.122(13) -0.402(22) -0.131(12)
O103 0.725(43) 0.135(10) 0.087(7) -0.030(7) 0.029(15) 0.072(19)

loop_
_atom_site_label
_atom_site_type_symbol
_atom_site_fract_x
_atom_site_fract_y
_atom_site_fract_z
_atom_site_U_iso_or_equiv
_atom_site_thermal_displace_type
_atom_site_occupancy
_atom_site_calc_flag
_atom_site_refinement_flags
Pd1 Pd 0.59781(3) 0.31819(3) 0.09351(3) 0.03862(13) Uani 1 d .
P1 P 0.52756(9) 0.21245(9) 0.06272(9) 0.0372(4) Uani 1 d .
S1 S 0.8402(5) 0.4460(2) 0.3159(3) 0.228(4) Uani 1 d D
Pd2 Pd 0.64283(2) 0.12908(2) 0.52267(2) 0.02910(10) Uani 1 d .
C2 C 0.4904(3) 0.1709(3) 0.1491(3) 0.0323(12) Uani 1 d .
C3 C 0.4162(3) 0.1391(4) 0.1535(4) 0.0421(15) Uani 1 d .
H3A H 0.3838(3) 0.1387(4) 0.1106(4) 0.051 Uiso 1 calc R
C4 C 0.3881(4) 0.1085(4) 0.2169(5) 0.054(2) Uani 1 d .
H4A H 0.3366(4) 0.0874(4) 0.2178(5) 0.065 Uiso 1 calc R
C5 C 0.4341(3) 0.1076(4) 0.2811(4) 0.043(2) Uani 1 d .
H5A H 0.4141(3) 0.0868(4) 0.3259(4) 0.051 Uiso 1 calc R
C6 C 0.5106(3) 0.1380(4) 0.2781(3) 0.0375(13) Uani 1 d .
H6A H 0.5431(3) 0.1373(4) 0.3209(3) 0.045 Uiso 1 calc R
C7 C 0.5385(3) 0.1690(3) 0.2127(3) 0.0302(12) Uani 1 d .
C8 C 0.6226(3) 0.1974(3) 0.2122(3) 0.0303(12) Uani 1 d .
O9 O 0.6431(2) 0.2613(2) 0.1863(2) 0.0410(10) Uani 1 d .
N10 N 0.6749(3) 0.1510(3) 0.2424(3) 0.0320(10) Uani 1 d .
H10A H 0.6588(3) 0.1074(3) 0.2610(3) 0.038 Uiso 1 calc R
C11 C 0.7586(3) 0.1699(3) 0.2457(3) 0.0319(12) Uani 1 d .
H11A H 0.7687(3) 0.2170(3) 0.2163(3) 0.038 Uiso 1 calc R
C12 C 0.8074(3) 0.1034(4) 0.2135(4) 0.041(2) Uani 1 d .
H12A H 0.7943(3) 0.0560(4) 0.2404(4) 0.049 Uiso 1 calc R
H12B H 0.7936(3) 0.0961(4) 0.1607(4) 0.049 Uiso 1 calc R
C13 C 0.8959(3) 0.1191(4) 0.2204(4) 0.046(2) Uani 1 d .
H13A H 0.9260(3) 0.0756(4) 0.2001(4) 0.055 Uiso 1 calc R
H13B H 0.9097(3) 0.1650(4) 0.1913(4) 0.055 Uiso 1 calc R
C14 C 0.9179(3) 0.1313(4) 0.3018(4) 0.048(2) Uani 1 d .
H14A H 0.9069(3) 0.0844(4) 0.3301(4) 0.057 Uiso 1 calc R
H14B H 0.9750(3) 0.1421(4) 0.3056(4) 0.057 Uiso 1 calc R
C15 C 0.8716(3) 0.1971(4) 0.3351(4) 0.0381(14) Uani 1 d .
H15A H 0.8859(3) 0.2450(4) 0.3097(4) 0.046 Uiso 1 calc R
H15B H 0.8851(3) 0.2025(4) 0.3882(4) 0.046 Uiso 1 calc R
C16 C 0.7825(3) 0.1829(3) 0.3270(3) 0.0294(11) Uani 1 d .
H16A H 0.7685(3) 0.1365(3) 0.3561(3) 0.035 Uiso 1 calc R
N17 N 0.7394(2) 0.2472(3) 0.3576(3) 0.0289(10) Uani 1 d .
H17A H 0.7553(2) 0.2935(3) 0.3470(3) 0.035 Uiso 1 calc R
C18 C 0.6773(3) 0.2387(3) 0.4007(3) 0.0291(11) Uani 1 d .
O19 O 0.6490(2) 0.1733(2) 0.4142(2) 0.0359(8) Uani 1 d .
C20 C 0.6385(3) 0.3088(3) 0.4321(3) 0.0288(11) Uani 1 d .
C21 C 0.6119(3) 0.3636(3) 0.3848(3) 0.0326(12) Uani 1 d .
H21A H 0.6193(3) 0.3583(3) 0.3328(3) 0.039 Uiso 1 calc R
C22 C 0.5729(3) 0.4289(3) 0.4140(4) 0.0415(15) Uani 1 d .
H22A H 0.5533(3) 0.4670(3) 0.3816(4) 0.050 Uiso 1 calc R
C23 C 0.5637(3) 0.4363(3) 0.4900(4) 0.0386(14) Uani 1 d .
H23A H 0.5370(3) 0.4794(3) 0.5094(4) 0.046 Uiso 1 calc R
C24 C 0.5930(3) 0.3814(3) 0.5380(3) 0.0355(13) Uani 1 d .
H24A H 0.5877(3) 0.3878(3) 0.5900(3) 0.043 Uiso 1 calc R
C25 C 0.6304(3) 0.3164(3) 0.5096(3) 0.0291(11) Uani 1 d .
P26 P 0.67617(8) 0.24575(8) 0.56925(8) 0.0286(3) Uani 1 d .
C31 C 0.5819(4) 0.1345(4) 0.0204(3) 0.0447(14) Uani 1 d .
C32 C 0.6104(7) 0.1416(6) -0.0529(5) 0.096(4) Uani 1 d .
H32A H 0.6021(7) 0.1874(6) -0.0798(5) 0.116 Uiso 1 calc R
C33 C 0.6499(9) 0.0826(9) -0.0849(6) 0.122(5) Uani 1 d .
H33A H 0.6665(9) 0.0875(9) -0.1349(6) 0.146 Uiso 1 calc R
C34 C 0.6656(6) 0.0197(7) -0.0498(6) 0.085(3) Uani 1 d .
H34A H 0.6941(6) -0.0198(7) -0.0737(6) 0.103 Uiso 1 calc R
C35 C 0.6421(5) 0.0112(5) 0.0184(6) 0.073(3) Uani 1 d .
H35A H 0.6552(5) -0.0344(5) 0.0436(6) 0.088 Uiso 1 calc R
C36 C 0.5981(4) 0.0668(3) 0.0565(4) 0.0418(14) Uani 1 d .
H36A H 0.5799(4) 0.0580(3) 0.1055(4) 0.050 Uiso 1 calc R
C41 C 0.4398(4) 0.2267(4) 0.0083(4) 0.059(2) Uani 1 d .
C42 C 0.3946(4) 0.2920(4) 0.0254(5) 0.065(2) Uani 1 d .
H42A H 0.4148(4) 0.3281(4) 0.0596(5) 0.078 Uiso 1 calc R
C43 C 0.3199(5) 0.3048(6) -0.0073(6) 0.080(3) Uani 1 d .
H43A H 0.2878(5) 0.3467(6) 0.0066(6) 0.096 Uiso 1 calc R
C44 C 0.2965(7) 0.2540(6) -0.0596(5) 0.082(3) Uani 1 d .
H44A H 0.2480(7) 0.2635(6) -0.0841(5) 0.098 Uiso 1 calc R
C45 C 0.3368(6) 0.1911(6) -0.0796(6) 0.084(3) Uani 1 d .
H45A H 0.3173(6) 0.1577(6) -0.1167(6) 0.100 Uiso 1 calc R
C46 C 0.4091(6) 0.1768(5) -0.0432(4) 0.072(2) Uani 1 d .
H46A H 0.4373(6) 0.1316(5) -0.0545(4) 0.086 Uiso 1 calc R
C51 C 0.7812(3) 0.2684(3) 0.5589(3) 0.0345(13) Uani 1 d .
C52 C 0.8355(3) 0.2139(4) 0.5731(4) 0.046(2) Uani 1 d .
H52A H 0.8182(3) 0.1658(4) 0.5906(4) 0.055 Uiso 1 calc R
C53 C 0.9153(4) 0.2257(5) 0.5629(5) 0.056(2) Uani 1 d .
H53A H 0.9525(4) 0.1870(5) 0.5740(5) 0.068 Uiso 1 calc R
C54 C 0.9396(4) 0.2960(5) 0.5360(4) 0.057(2) Uani 1 d .
H54A H 0.9939(4) 0.3052(5) 0.5270(4) 0.068 Uiso 1 calc R
C55 C 0.8867(4) 0.3508(4) 0.5226(4) 0.052(2) Uani 1 d .
H55A H 0.9043(4) 0.3994(4) 0.5065(4) 0.062 Uiso 1 calc R
C56 C 0.8072(3) 0.3381(4) 0.5318(4) 0.046(2) Uani 1 d .
H56A H 0.7703(3) 0.3767(4) 0.5196(4) 0.055 Uiso 1 calc R
C61 C 0.6487(4) 0.2668(4) 0.6643(3) 0.0395(13) Uani 1 d .
C62 C 0.5821(4) 0.2321(4) 0.6925(4) 0.045(2) Uani 1 d .
H62A H 0.5515(4) 0.2000(4) 0.6615(4) 0.054 Uiso 1 calc R
C63 C 0.5593(5) 0.2434(5) 0.7652(4) 0.062(2) Uani 1 d .
H63A H 0.5137(5) 0.2192(5) 0.7845(4) 0.075 Uiso 1 calc R
C64 C 0.6037(7) 0.2900(5) 0.8087(4) 0.078(3) Uani 1 d .
H64A H 0.5874(7) 0.2998(5) 0.8581(4) 0.094 Uiso 1 calc R
C65 C 0.6728(7) 0.3239(5) 0.7823(4) 0.077(3) Uani 1 d .
H65A H 0.7045(7) 0.3544(5) 0.8139(4) 0.093 Uiso 1 calc R
C66 C 0.6939(5) 0.3121(4) 0.7092(4) 0.054(2) Uani 1 d .
H66A H 0.7400(5) 0.3355(4) 0.6900(4) 0.065 Uiso 1 calc R
C71 C 0.5704(6) 0.3950(5) 0.0120(5) 0.073(3) Uani 1 d .
H71A H 0.5753(6) 0.3765(5) -0.0396(5) 0.087 Uiso 1 calc R
H71B H 0.5224(6) 0.4258(5) 0.0203(5) 0.087 Uiso 1 calc R
C72 C 0.6373(6) 0.4218(5) 0.0434(6) 0.078(3) Uani 1 d .
H72A H 0.6860(6) 0.4179(5) 0.0125(6) 0.094 Uiso 1 calc R
C73 C 0.6487(6) 0.4328(4) 0.1148(7) 0.079(3) Uani 1 d .
H73A H 0.6140(6) 0.4703(4) 0.1395(7) 0.095 Uiso 1 calc R
H73B H 0.7040(6) 0.4345(4) 0.1320(7) 0.095 Uiso 1 calc R
C81 C 0.6373(5) 0.0614(4) 0.6174(4) 0.056(2) Uani 1 d .
H83A H 0.6883(5) 0.0475(4) 0.6403(4) 0.067 Uiso 1 calc R
H83B H 0.5961(5) 0.0747(4) 0.6540(4) 0.067 Uiso 1 calc R
C82 C 0.6141(11) 0.0191(5) 0.5591(6) 0.136(6) Uani 1 d .
H82A H 0.5566(11) 0.0293(5) 0.5655(6) 0.164 Uiso 1 calc R
C83 C 0.6115(6) 0.0121(4) 0.4936(4) 0.061(2) Uani 1 d .
H81A H 0.5587(6) 0.0041(4) 0.4715(4) 0.073 Uiso 1 calc R
H81B H 0.6533(6) -0.0192(4) 0.4705(4) 0.073 Uiso 1 calc R
S90 S 0.60535(11) -0.05272(10) 0.27817(10) 0.0498(4) Uani 1 d .
C91 C 0.6694(5) -0.1364(5) 0.2715(5) 0.062(2) Uani 1 d .
F92 F 0.6997(3) -0.1544(3) 0.3357(3) 0.094(2) Uani 1 d .
F93 F 0.6285(4) -0.1956(3) 0.2459(3) 0.093(2) Uani 1 d .
F94 F 0.7289(3) -0.1224(3) 0.2258(3) 0.091(2) Uani 1 d .
O95 O 0.5830(5) -0.0411(4) 0.2030(4) 0.097(2) Uani 1 d .
O96 O 0.5463(3) -0.0767(3) 0.3307(3) 0.0640(14) Uani 1 d .
O97 O 0.6587(3) 0.0038(3) 0.3066(3) 0.0519(12) Uani 1 d .
O101 O 0.7998(4) 0.3809(4) 0.3024(5) 0.113(3) Uani 1 d D
F101 F 0.9215(7) 0.4204(7) 0.2018(7) 0.229(6) Uani 1 d D
C101 C 0.8846(9) 0.4768(8) 0.2292(9) 0.360(25) Uani 1 d D
F102 F 0.9383(4) 0.5300(5) 0.2468(8) 0.205(6) Uani 1 d D
O102 O 0.9222(6) 0.4251(8) 0.3215(11) 0.346(17) Uani 1 d D
F103 F 0.8090(9) 0.4989(7) 0.2159(11) 0.362(14) Uani 1 d D
O103 O 0.8198(15) 0.4998(7) 0.3642(6) 0.316(14) Uani 1 d D

loop_
_atom_type_symbol
_atom_type_description
_atom_type_scat_dispersion_real
_atom_type_scat_dispersion_imag
_atom_type_scat_source
C C 0.0033 0.0016 'International Tables Vol C Tables 4.2.6.8 and 6.1.1.4'
H H 0.0000 0.0000 'International Tables Vol C Tables 4.2.6.8 and 6.1.1.4'
N N 0.0061 0.0033 'International Tables Vol C Tables 4.2.6.8 and 6.1.1.4'
O O 0.0106 0.0060 'International Tables Vol C Tables 4.2.6.8 and 6.1.1.4'
F F 0.0171 0.0103 'International Tables Vol C Tables 4.2.6.8 and 6.1.1.4'
P P 0.1023 0.0942 'International Tables Vol C Tables 4.2.6.8 and 6.1.1.4'
S S 0.1246 0.1234 'International Tables Vol C Tables 4.2.6.8 and 6.1.1.4'
Pd Pd -0.9988 1.0072 'International Tables Vol C Tables 4.2.6.8 and 6.1.1.4'

loop_
_geom_angle_atom_site_label_1
_geom_angle_atom_site_label_2
_geom_angle_atom_site_label_3
_geom_angle
C71 Pd1 O9 166.0(3)
C71 Pd1 C72 37.6(4)
O9 Pd1 C72 128.9(3)
C71 Pd1 C73 67.4(4)
O9 Pd1 C73 98.7(3)
C72 Pd1 C73 35.0(4)
C71 Pd1 P1 104.2(3)
O9 Pd1 P1 89.82(12)
C72 Pd1 P1 139.1(3)
C73 Pd1 P1 169.8(3)
C41 P1 C31 107.1(4)
C41 P1 C2 103.6(3)
C31 P1 C2 103.3(3)
C41 P1 Pd1 116.9(3)
C31 P1 Pd1 116.9(2)
C2 P1 Pd1 107.4(2)
O103 S1 O101 125.9(11)
O103 S1 O102 112.7(14)
O101 S1 O102 106.5(7)
O103 S1 C101 117.3(8)
O101 S1 C101 107.8(6)
O102 S1 C101 74.7(10)
O103 S1 F103 100.5(9)
O101 S1 F103 95.3(6)
O102 S1 F103 114.5(10)
C101 S1 F103 39.8(6)
C81 Pd2 C82 37.5(3)
C81 Pd2 O19 166.8(2)
C82 Pd2 O19 129.9(3)
C81 Pd2 C83 69.5(3)
C82 Pd2 C83 32.1(3)
O19 Pd2 C83 97.8(2)
C81 Pd2 P26 102.8(2)
C82 Pd2 P26 140.2(3)
O19 Pd2 P26 89.90(11)
C83 Pd2 P26 172.3(2)
C3 C2 C7 118.2(6)
C3 C2 P1 121.6(5)
C7 C2 P1 120.2(4)
C4 C3 C2 122.1(6)
C3 C4 C5 120.7(6)
C4 C5 C6 118.6(6)
C7 C6 C5 120.0(6)
C6 C7 C2 120.4(5)
C6 C7 C8 117.3(5)
C2 C7 C8 122.3(5)
O9 C8 N10 121.1(5)
O9 C8 C7 123.6(5)
N10 C8 C7 115.3(5)
C8 O9 Pd1 128.2(4)
C8 N10 C11 121.9(5)
N10 C11 C16 109.3(5)
N10 C11 C12 109.5(5)
C16 C11 C12 109.2(5)
C13 C12 C11 111.0(5)
C14 C13 C12 110.0(5)
C15 C14 C13 111.1(5)
C14 C15 C16 110.2(5)
N17 C16 C15 109.4(4)
N17 C16 C11 110.2(4)
C15 C16 C11 112.0(5)
C18 N17 C16 122.6(5)
O19 C18 N17 121.2(5)
O19 C18 C20 120.2(5)
N17 C18 C20 118.5(5)
C18 O19 Pd2 122.0(3)
C21 C20 C25 121.4(5)
C21 C20 C18 119.1(5)
C25 C20 C18 119.5(5)
C20 C21 C22 119.3(5)
C23 C22 C21 119.6(5)
C22 C23 C24 120.7(6)
C23 C24 C25 120.0(5)
C24 C25 C20 118.9(5)
C24 C25 P26 122.2(4)
C20 C25 P26 118.7(4)
C61 P26 C25 108.1(3)
C61 P26 C51 107.6(3)
C25 P26 C51 101.9(3)
C61 P26 Pd2 117.8(2)
C25 P26 Pd2 106.8(2)
C51 P26 Pd2 113.4(2)
C36 C31 C32 116.6(7)
C36 C31 P1 123.5(5)
C32 C31 P1 119.9(7)
C33 C32 C31 119.8(10)
C34 C33 C32 122.7(10)
C35 C34 C33 119.6(9)
C34 C35 C36 123.0(9)
C31 C36 C35 118.2(7)
C46 C41 C42 117.3(7)
C46 C41 P1 126.2(7)
C42 C41 P1 116.2(6)
C41 C42 C43 121.5(9)
C44 C43 C42 116.5(10)
C45 C44 C43 125.3(9)
C44 C45 C46 117.4(8)
C41 C46 C45 121.8(9)
C52 C51 C56 118.3(6)
C52 C51 P26 119.2(5)
C56 C51 P26 122.3(4)
C51 C52 C53 122.3(7)
C52 C53 C54 118.1(7)
C55 C54 C53 120.3(6)
C54 C55 C56 121.2(7)
C55 C56 C51 119.7(6)
C66 C61 C62 119.8(6)
C66 C61 P26 122.2(5)
C62 C61 P26 118.0(5)
C61 C62 C63 121.0(7)
C64 C63 C62 118.6(8)
C63 C64 C65 121.6(8)
C66 C65 C64 118.6(8)
C61 C66 C65 120.4(8)
C72 C71 Pd1 74.8(5)
C73 C72 C71 125.7(10)
C73 C72 Pd1 76.0(5)
C71 C72 Pd1 67.6(5)
C72 C73 Pd1 69.0(5)
C82 C81 Pd2 71.9(5)
C83 C82 C81 147.6(10)
C83 C82 Pd2 78.0(6)
C81 C82 Pd2 70.6(4)
C82 C83 Pd2 69.8(5)
O95 S90 O97 114.1(4)
O95 S90 O96 118.8(4)
O97 S90 O96 113.9(3)
O95 S90 C91 102.2(4)
O97 S90 C91 101.8(4)
O96 S90 C91 102.7(3)
F92 C91 F94 107.2(7)
F92 C91 F93 108.8(7)
F94 C91 F93 109.0(7)
F92 C91 S90 111.7(5)
F94 C91 S90 110.1(6)
F93 C91 S90 110.0(6)
F101 C101 F102 107.5(14)
F101 C101 F103 128.1(16)
F102 C101 F103 118.9(13)
F101 C101 S1 107.7(12)
F102 C101 S1 106.5(12)
F103 C101 S1 81.2(9)
C101 F103 S1 59.0(8)

loop_
_geom_bond_atom_site_label_1
_geom_bond_atom_site_label_2
_geom_bond_distance
Pd1 C71 2.052(8)
Pd1 O9 2.097(4)
Pd1 C72 2.143(8)
Pd1 C73 2.227(8)
Pd1 P1 2.279(2)
P1 C41 1.802(7)
P1 C31 1.820(7)
P1 C2 1.834(6)
S1 O103 1.331(10)
S1 O101 1.357(8)
S1 O102 1.445(5)
S1 C101 1.822(13)
S1 F103 2.100(14)
Pd2 C81 2.086(7)
Pd2 C82 2.102(8)
Pd2 O19 2.109(4)
Pd2 C83 2.191(7)
Pd2 P26 2.289(2)
C2 C3 1.381(8)
C2 C7 1.410(8)
C3 C4 1.351(10)
C4 C5 1.398(10)
C5 C6 1.406(8)
C6 C7 1.384(8)
C7 C8 1.512(7)
C8 O9 1.267(7)
C8 N10 1.323(7)
N10 C11 1.460(7)
C11 C16 1.540(7)
C11 C12 1.547(8)
C12 C13 1.533(8)
C13 C14 1.531(10)
C14 C15 1.524(8)
C15 C16 1.540(7)
C16 N17 1.457(7)
N17 C18 1.318(7)
C18 O19 1.272(7)
C18 C20 1.509(7)
C20 C21 1.366(8)
C20 C25 1.411(8)
C21 C22 1.427(9)
C22 C23 1.386(10)
C23 C24 1.391(8)
C24 C25 1.405(8)
C25 P26 1.819(6)
P26 C61 1.816(6)
P26 C51 1.837(6)
C31 C36 1.386(9)
C31 C32 1.415(10)
C32 C33 1.36(2)
C33 C34 1.30(2)
C34 C35 1.302(15)
C35 C36 1.409(10)
C41 C46 1.380(11)
C41 C42 1.416(12)
C42 C43 1.417(10)
C43 C44 1.360(13)
C44 C45 1.349(14)
C45 C46 1.416(12)
C51 C52 1.355(8)
C51 C56 1.392(9)
C52 C53 1.384(9)
C53 C54 1.392(11)
C54 C55 1.340(10)
C55 C56 1.379(8)
C61 C66 1.373(9)
C61 C62 1.382(9)
C62 C63 1.383(10)
C63 C64 1.362(13)
C64 C65 1.400(14)
C65 C66 1.383(11)
C71 C72 1.354(13)
C72 C73 1.318(14)
C81 C82 1.348(12)
C82 C83 1.191(11)
S90 O95 1.423(7)
S90 O97 1.439(5)
S90 O96 1.442(6)
S90 C91 1.834(8)
C91 F92 1.307(10)
C91 F94 1.327(9)
C91 F93 1.334(10)
F101 C101 1.274(14)
C101 F102 1.345(12)
C101 F103 1.36(2)

loop_
_geom_torsion_atom_site_label_1
_geom_torsion_atom_site_label_2
_geom_torsion_atom_site_label_3
_geom_torsion_atom_site_label_4
_geom_torsion
C71 Pd1 P1 C41 -25.5(4)
O9 Pd1 P1 C41 154.7(4)
C72 Pd1 P1 C41 -42.4(6)
C73 Pd1 P1 C41 7.1(18)
C71 Pd1 P1 C31 103.4(4)
O9 Pd1 P1 C31 -76.5(3)
C72 Pd1 P1 C31 86.4(5)
C73 Pd1 P1 C31 135.9(18)
C71 Pd1 P1 C2 -141.2(3)
O9 Pd1 P1 C2 38.9(2)
C72 Pd1 P1 C2 -158.2(5)
C73 Pd1 P1 C2 -108.7(18)
C41 P1 C2 C3 17.4(6)
C31 P1 C2 C3 -94.2(5)
Pd1 P1 C2 C3 141.7(4)
C41 P1 C2 C7 -164.2(5)
C31 P1 C2 C7 84.2(5)
Pd1 P1 C2 C7 -39.9(5)
C7 C2 C3 C4 1.7(9)
P1 C2 C3 C4 -179.8(5)
C2 C3 C4 C5 -0.3(10)
C3 C4 C5 C6 -1.1(10)
C4 C5 C6 C7 0.9(9)
C5 C6 C7 C2 0.6(9)
C5 C6 C7 C8 -177.2(5)
C3 C2 C7 C6 -1.9(8)
P1 C2 C7 C6 179.7(4)
C3 C2 C7 C8 175.8(5)
P1 C2 C7 C8 -2.7(7)
C6 C7 C8 O9 -133.0(6)
C2 C7 C8 O9 49.3(8)
C6 C7 C8 N10 45.8(7)
C2 C7 C8 N10 -131.9(6)
N10 C8 O9 Pd1 144.8(4)
C7 C8 O9 Pd1 -36.4(8)
C71 Pd1 O9 C8 171.8(12)
C72 Pd1 O9 C8 -174.6(5)
C73 Pd1 O9 C8 165.6(5)
P1 Pd1 O9 C8 -8.9(5)
O9 C8 N10 C11 -1.6(8)
C7 C8 N10 C11 179.5(5)
C8 N10 C11 C16 112.2(6)
C8 N10 C11 C12 -128.2(6)
N10 C11 C12 C13 -176.5(6)
C16 C11 C12 C13 -56.9(7)
C11 C12 C13 C14 58.5(8)
C12 C13 C14 C15 -58.4(8)
C13 C14 C15 C16 56.8(8)
C14 C15 C16 N17 -178.7(5)
C14 C15 C16 C11 -56.2(7)
N10 C11 C16 N17 -62.4(6)
C12 C11 C16 N17 177.9(5)
N10 C11 C16 C15 175.6(5)
C12 C11 C16 C15 55.9(6)
C15 C16 N17 C18 -135.6(5)
C11 C16 N17 C18 100.9(6)
C16 N17 C18 O19 -4.3(8)
C16 N17 C18 C20 177.7(4)
N17 C18 O19 Pd2 119.3(5)
C20 C18 O19 Pd2 -62.7(6)
C81 Pd2 O19 C18 -154.6(11)
C82 Pd2 O19 C18 -170.6(8)
C83 Pd2 O19 C18 -169.2(5)
P26 Pd2 O19 C18 10.3(4)
O19 C18 C20 C21 -121.0(6)
N17 C18 C20 C21 57.1(7)
O19 C18 C20 C25 58.9(7)
N17 C18 C20 C25 -123.1(6)
C25 C20 C21 C22 -1.9(8)
C18 C20 C21 C22 178.0(5)
C20 C21 C22 C23 1.0(8)
C21 C22 C23 C24 0.8(9)
C22 C23 C24 C25 -1.8(9)
C23 C24 C25 C20 0.9(8)
C23 C24 C25 P26 175.5(4)
C21 C20 C25 C24 0.9(8)
C18 C20 C25 C24 -178.9(5)
C21 C20 C25 P26 -173.9(4)
C18 C20 C25 P26 6.3(7)
C24 C25 P26 C61 9.9(5)
C20 C25 P26 C61 -175.5(4)
C24 C25 P26 C51 -103.3(5)
C20 C25 P26 C51 71.3(5)
C24 C25 P26 Pd2 137.5(4)
C20 C25 P26 Pd2 -47.8(4)
C81 Pd2 P26 C61 -26.4(3)
C82 Pd2 P26 C61 -21.9(9)
O19 Pd2 P26 C61 157.1(3)
C83 Pd2 P26 C61 -26.6(20)
C81 Pd2 P26 C25 -148.1(3)
C82 Pd2 P26 C25 -143.6(8)
O19 Pd2 P26 C25 35.4(2)
C83 Pd2 P26 C25 -148.3(19)
C81 Pd2 P26 C51 100.5(3)
C82 Pd2 P26 C51 105.0(9)
O19 Pd2 P26 C51 -76.0(2)
C83 Pd2 P26 C51 100.2(19)
C41 P1 C31 C36 -118.2(6)
C2 P1 C31 C36 -9.2(6)
Pd1 P1 C31 C36 108.4(5)
C41 P1 C31 C32 62.2(8)
C2 P1 C31 C32 171.2(7)
Pd1 P1 C31 C32 -71.2(8)
C36 C31 C32 C33 1.6(15)
P1 C31 C32 C33 -178.8(10)
C31 C32 C33 C34 -2.8(21)
C32 C33 C34 C35 1.2(21)
C33 C34 C35 C36 1.6(16)
C32 C31 C36 C35 0.9(11)
P1 C31 C36 C35 -178.7(5)
C34 C35 C36 C31 -2.6(12)
C31 P1 C41 C46 15.2(9)
C2 P1 C41 C46 -93.6(8)
Pd1 P1 C41 C46 148.6(7)
C31 P1 C41 C42 -171.2(6)
C2 P1 C41 C42 80.0(6)
Pd1 P1 C41 C42 -37.9(7)
C46 C41 C42 C43 1.7(13)
P1 C41 C42 C43 -172.5(7)
C41 C42 C43 C44 -4.4(13)
C42 C43 C44 C45 3.6(16)
C43 C44 C45 C46 0.1(16)
C42 C41 C46 C45 2.2(13)
P1 C41 C46 C45 175.7(7)
C44 C45 C46 C41 -3.1(15)
C61 P26 C51 C52 89.6(6)
C25 P26 C51 C52 -156.9(5)
Pd2 P26 C51 C52 -42.5(6)
C61 P26 C51 C56 -95.2(6)
C25 P26 C51 C56 18.3(6)
Pd2 P26 C51 C56 132.8(5)
C56 C51 C52 C53 1.3(11)
P26 C51 C52 C53 176.7(6)
C51 C52 C53 C54 -1.1(11)
C52 C53 C54 C55 1.9(11)
C53 C54 C55 C56 -3.1(12)
C54 C55 C56 C51 3.2(12)
C52 C51 C56 C55 -2.3(10)
P26 C51 C56 C55 -177.6(6)
C25 P26 C61 C66 -91.9(6)
C51 P26 C61 C66 17.4(6)
Pd2 P26 C61 C66 147.0(5)
C25 P26 C61 C62 91.7(5)
C51 P26 C61 C62 -158.9(5)
Pd2 P26 C61 C62 -29.3(6)
C66 C61 C62 C63 1.2(10)
P26 C61 C62 C63 177.6(5)
C61 C62 C63 C64 0.4(11)
C62 C63 C64 C65 -2.5(12)
C63 C64 C65 C66 3.0(13)
C62 C61 C66 C65 -0.7(11)
P26 C61 C66 C65 -177.0(6)
C64 C65 C66 C61 -1.3(13)
O9 Pd1 C71 C72 17.5(16)
C72 Pd1 C71 C72 0.000(1)
C73 Pd1 C71 C72 24.1(6)
P1 Pd1 C71 C72 -161.8(6)
Pd1 C71 C72 C73 -51.7(9)
Pd1 C71 C72 Pd1 0.0
C71 Pd1 C72 C73 138.9(10)
O9 Pd1 C72 C73 -35.7(8)
C73 Pd1 C72 C73 0.000(2)
P1 Pd1 C72 C73 166.5(5)
C71 Pd1 C72 C71 0.0
O9 Pd1 C72 C71 -174.6(5)
C73 Pd1 C72 C71 -138.9(10)
P1 Pd1 C72 C71 27.6(8)
C71 C72 C73 Pd1 48.4(8)
Pd1 C72 C73 Pd1 0.0
C71 Pd1 C73 C72 -25.7(7)
O9 Pd1 C73 C72 152.7(6)
C72 Pd1 C73 C72 0.000(2)
P1 Pd1 C73 C72 -60.2(21)
C82 Pd2 C81 C82 0.000(2)
O19 Pd2 C81 C82 -20.2(17)
C83 Pd2 C81 C82 -4.7(10)
P26 Pd2 C81 C82 175.3(9)
Pd2 C81 C82 C83 15.4(30)
Pd2 C81 C82 Pd2 0.000(1)
C81 Pd2 C82 C83 -171.6(17)
O19 Pd2 C82 C83 2.5(14)
C83 Pd2 C82 C83 0.000(1)
P26 Pd2 C82 C83 -178.8(6)
C81 Pd2 C82 C81 0.000(2)
O19 Pd2 C82 C81 174.1(5)
C83 Pd2 C82 C81 171.6(17)
P26 Pd2 C82 C81 -7.2(14)
C81 C82 C83 Pd2 -14.8(29)
Pd2 C82 C83 Pd2 0.000(1)
C81 Pd2 C83 C82 5.4(11)
C82 Pd2 C83 C82 0.000(2)
O19 Pd2 C83 C82 -178.1(11)
P26 Pd2 C83 C82 5.7(26)
O95 S90 C91 F92 176.9(6)
O97 S90 C91 F92 58.8(7)
O96 S90 C91 F92 -59.4(7)
O95 S90 C91 F94 57.9(7)
O97 S90 C91 F94 -60.2(7)
O96 S90 C91 F94 -178.4(6)
O95 S90 C91 F93 -62.2(6)
O97 S90 C91 F93 179.7(5)
O96 S90 C91 F93 61.5(6)
O103 S1 C101 F101 160.0(16)
O101 S1 C101 F101 -50.8(16)
O102 S1 C101 F101 52.0(14)
F103 S1 C101 F101 -127.3(16)
O103 S1 C101 F102 44.9(19)
O101 S1 C101 F102 -165.9(10)
O102 S1 C101 F102 -63.1(12)
F103 S1 C101 F102 117.6(13)
O103 S1 C101 F103 -72.7(15)
O101 S1 C101 F103 76.5(9)
O102 S1 C101 F103 179.3(10)
F103 S1 C101 F103 0.000(2)
F101 C101 F103 S1 105.7(17)
F102 C101 F103 S1 -104.1(15)
S1 C101 F103 S1 0.000(1)
O103 S1 F103 C101 120.3(13)
O101 S1 F103 C101 -111.6(8)
O102 S1 F103 C101 -0.7(10)
C101 S1 F103 C101 0.000(2)
